data_7158434
loop_
_publ_author_name
'Kolla, Sai Teja'
'Rayala, Nageswara Rao'
'Sridhar, Balasubramanian'
'Bhimapaka, China Raju'

_publ_section_title
;
 Unexpected ring opening of pyrazolines with activated alkynes: synthesis
 of 1<i>H</i>-pyrazole-4,5-dicarboxylates and
 chromenopyrazolecarboxylates.
;
_journal_issue 2
_journal_name_full 'Organic &amp; biomolecular chemistry'
_journal_page_first 334
_journal_page_last 338
_journal_paper_doi 10.1039/d1ob01727f
_journal_volume 20
_journal_year 2022
_chemical_formula_moiety 'C20 H18 N2 O4'
_chemical_formula_sum 'C20 H18 N2 O4'
_chemical_formula_weight 350.36
_space_group_crystal_system triclinic
_space_group_IT_number 2
_space_group_name_Hall '-P 1'
_space_group_name_H-M_alt 'P -1'
_atom_sites_solution_hydrogens geom
_audit_creation_method SHELXL-2018/3
_audit_update_record
;
2021-03-15 deposited with the CCDC.	2021-12-06 downloaded from the CCDC.
;
_cell_angle_alpha 116.186(6)
_cell_angle_beta 111.602(6)
_cell_angle_gamma 90.504(7)
_cell_formula_units_Z 2
_cell_length_a 8.9944(19)
_cell_length_b 10.698(2)
_cell_length_c 11.488(2)
_cell_measurement_reflns_used 9984
_cell_measurement_temperature 294(2)
_cell_measurement_theta_max 26.31
_cell_measurement_theta_min 2.26
_cell_volume 902.6(3)
_computing_cell_refinement '<i>SAINT</i> (Bruker, 2016)'
_computing_data_collection '<i>APEX3</i> (Bruker, 2016)'
_computing_data_reduction 'Bruker SAINT'
_computing_molecular_graphics 'Bruker SHELXTL'
_computing_publication_material 'Bruker SHELXTL'
_computing_structure_refinement '<i>SHELXL2014</i> (Sheldrick, 2015)'
_computing_structure_solution '<i>SHELXT</i> (Sheldrick, 2015)'
_diffrn_ambient_temperature 294(2)
_diffrn_measured_fraction_theta_full 0.997
_diffrn_measured_fraction_theta_max 0.992
_diffrn_measurement_device_type 'Bruker D8 QUEST PHOTON-100'
_diffrn_measurement_method '\w and \f'
_diffrn_radiation_type MoK\a
_diffrn_radiation_wavelength 0.71073
_diffrn_reflns_av_R_equivalents 0.0685
_diffrn_reflns_av_unetI/netI 0.0492
_diffrn_reflns_Laue_measured_fraction_full 0.997
_diffrn_reflns_Laue_measured_fraction_max 0.992
_diffrn_reflns_limit_h_max 12
_diffrn_reflns_limit_h_min -12
_diffrn_reflns_limit_k_max 14
_diffrn_reflns_limit_k_min -13
_diffrn_reflns_limit_l_max 15
_diffrn_reflns_limit_l_min -15
_diffrn_reflns_number 23581
_diffrn_reflns_point_group_measured_fraction_full 0.997
_diffrn_reflns_point_group_measured_fraction_max 0.992
_diffrn_reflns_theta_full 25.242
_diffrn_reflns_theta_max 28.455
_diffrn_reflns_theta_min 2.168
_exptl_absorpt_coefficient_mu 0.091
_exptl_absorpt_correction_T_max 0.7457
_exptl_absorpt_correction_T_min 0.6076
_exptl_absorpt_correction_type multi-scan
_exptl_absorpt_process_details 'SADABS, Bruker, 2016'
_exptl_crystal_colour colorless
_exptl_crystal_density_diffrn 1.289
_exptl_crystal_description block
_exptl_crystal_F_000 368
_exptl_crystal_size_max 0.320
_exptl_crystal_size_mid 0.280
_exptl_crystal_size_min 0.210
_refine_diff_density_max 0.433
_refine_diff_density_min -0.215
_refine_diff_density_rms 0.051
_refine_ls_extinction_coef 0.037(9)
_refine_ls_extinction_expression Fc^*^=kFc[1+0.001xFc^2^\l^3^/sin(2\q)]^-1/4^
_refine_ls_extinction_method 'SHELXL-2018/3 (Sheldrick 2018)'
_refine_ls_goodness_of_fit_ref 1.030
_refine_ls_hydrogen_treatment constr
_refine_ls_matrix_type full
_refine_ls_number_parameters 239
_refine_ls_number_reflns 4518
_refine_ls_number_restraints 0
_refine_ls_restrained_S_all 1.030
_refine_ls_R_factor_all 0.0874
_refine_ls_R_factor_gt 0.0574
_refine_ls_shift/su_max 0.000
_refine_ls_shift/su_mean 0.000
_refine_ls_structure_factor_coef Fsqd
_refine_ls_weighting_details 'w=1/[\s^2^(Fo^2^)+(0.0766P)^2^+0.3506P] where P=(Fo^2^+2Fc^2^)/3'
_refine_ls_weighting_scheme calc
_refine_ls_wR_factor_gt 0.1490
_refine_ls_wR_factor_ref 0.1727
_reflns_Friedel_coverage 0.000
_reflns_number_gt 3143
_reflns_number_total 4518
_reflns_threshold_expression 'I > 2\s(I)'
_cod_data_source_file d1ob01727f2.cif
_cod_data_source_block KA1162_0m
_cod_depositor_comments 'Adding full bibliography for 7158434--7158435.cif.'
_cod_database_code 7158434
_shelx_shelxl_version_number 2018/3
_shelx_space_group_comment
;
The symmetry employed for this shelxl refinement is uniquely defined
by the following loop, which should always be used as a source of
symmetry information in preference to the above space-group names.
They are only intended as comments.
;
_shelx_estimated_absorpt_t_min 0.971
_shelx_estimated_absorpt_t_max 0.981

loop_
_space_group_symop_operation_xyz
'x, y, z'
'-x, -y, -z'

loop_
_atom_site_label
_atom_site_type_symbol
_atom_site_fract_x
_atom_site_fract_y
_atom_site_fract_z
_atom_site_U_iso_or_equiv
_atom_site_adp_type
_atom_site_occupancy
_atom_site_site_symmetry_order
_atom_site_calc_flag
_atom_site_refinement_flags_posn
_atom_site_refinement_flags_adp
_atom_site_refinement_flags_occupancy
_atom_site_disorder_assembly
_atom_site_disorder_group
C1 C 0.3565(2) 0.95882(18) 0.73835(18) 0.0394(4) Uani 1 1 d . . . . .
C2 C 0.2883(3) 0.9335(2) 0.8182(2) 0.0498(5) Uani 1 1 d . . . . .
H2 H 0.243480 0.840844 0.790134 0.060 Uiso 1 1 calc R U . . .
C3 C 0.2863(3) 1.0453(2) 0.9394(2) 0.0582(5) Uani 1 1 d . . . . .
H3 H 0.241140 1.027519 0.992879 0.070 Uiso 1 1 calc R U . . .
C4 C 0.3514(3) 1.1829(2) 0.9806(2) 0.0576(6) Uani 1 1 d . . . . .
H4 H 0.349102 1.258112 1.061455 0.069 Uiso 1 1 calc R U . . .
C5 C 0.4196(3) 1.2092(2) 0.9025(2) 0.0565(5) Uani 1 1 d . . . . .
H5 H 0.464132 1.302047 0.930885 0.068 Uiso 1 1 calc R U . . .
C6 C 0.4221(2) 1.0974(2) 0.7814(2) 0.0489(5) Uani 1 1 d . . . . .
H6 H 0.468298 1.115768 0.728781 0.059 Uiso 1 1 calc R U . . .
C7 C 0.3545(2) 0.83761(18) 0.60743(18) 0.0389(4) Uani 1 1 d . . . . .
C8 C 0.4802(2) 0.80780(18) 0.55802(17) 0.0375(4) Uani 1 1 d . . . . .
C9 C 0.4103(2) 0.68163(18) 0.43068(17) 0.0367(4) Uani 1 1 d . . . . .
C10 C 0.6491(2) 0.88708(19) 0.62445(19) 0.0435(4) Uani 1 1 d . . . . .
C11 C 0.8779(3) 0.9158(3) 0.5758(3) 0.0788(8) Uani 1 1 d . . . . .
H11A H 0.935541 0.839520 0.553285 0.118 Uiso 1 1 calc R U . . .
H11B H 0.924302 0.976952 0.677089 0.118 Uiso 1 1 calc R U . . .
H11C H 0.887072 0.969497 0.529434 0.118 Uiso 1 1 calc R U . . .
C12 C 0.4799(2) 0.59647(18) 0.32793(17) 0.0383(4) Uani 1 1 d . . . . .
C13 C 0.7033(3) 0.4878(3) 0.3100(3) 0.0759(8) Uani 1 1 d . . . . .
H13A H 0.646135 0.393244 0.235854 0.114 Uiso 1 1 calc R U . . .
H13B H 0.806845 0.483856 0.372694 0.114 Uiso 1 1 calc R U . . .
H13C H 0.720750 0.544057 0.268362 0.114 Uiso 1 1 calc R U . . .
C14 C 0.1348(2) 0.52020(18) 0.28941(17) 0.0389(4) Uani 1 1 d . . . . .
C15 C 0.1554(3) 0.3864(2) 0.2750(2) 0.0500(5) Uani 1 1 d . . . . .
H15 H 0.244597 0.376815 0.342229 0.060 Uiso 1 1 calc R U . . .
C16 C 0.0411(3) 0.2671(2) 0.1589(2) 0.0590(6) Uani 1 1 d . . . . .
H16 H 0.053648 0.176635 0.147107 0.071 Uiso 1 1 calc R U . . .
C17 C -0.0906(3) 0.2837(3) 0.0616(2) 0.0622(6) Uani 1 1 d . . . . .
H17 H -0.168033 0.204197 -0.015697 0.075 Uiso 1 1 calc R U . . .
C18 C -0.1088(3) 0.4172(3) 0.0776(2) 0.0576(6) Uani 1 1 d . . . . .
H18 H -0.198790 0.425927 0.010458 0.069 Uiso 1 1 calc R U . . .
C19 C 0.0038(2) 0.5397(2) 0.19183(19) 0.0452(4) Uani 1 1 d . . . . .
C20 C -0.0142(4) 0.6838(3) 0.2065(3) 0.0715(7) Uani 1 1 d . . . . .
H20A H -0.091689 0.674252 0.117553 0.107 Uiso 1 1 calc R U . . .
H20B H 0.089530 0.736723 0.231812 0.107 Uiso 1 1 calc R U . . .
H20C H -0.052216 0.733171 0.279450 0.107 Uiso 1 1 calc R U . . .
O1 O 0.70812(18) 0.85806(17) 0.52721(16) 0.0634(4) Uani 1 1 d . . . . .
O2 O 0.60687(18) 0.55202(16) 0.39020(15) 0.0563(4) Uani 1 1 d . . . . .
O3 O 0.7264(2) 0.9635(2) 0.74877(17) 0.0823(6) Uani 1 1 d . . . . .
O4 O 0.4278(2) 0.57132(19) 0.20692(15) 0.0662(5) Uani 1 1 d . . . . .
N1 N 0.25587(17) 0.64234(15) 0.40916(15) 0.0402(4) Uani 1 1 d . . . . .
N2 N 0.21882(19) 0.73715(16) 0.51683(16) 0.0449(4) Uani 1 1 d . . . . .

loop_
_atom_site_aniso_label
_atom_site_aniso_U_11
_atom_site_aniso_U_22
_atom_site_aniso_U_33
_atom_site_aniso_U_23
_atom_site_aniso_U_13
_atom_site_aniso_U_12
C1 0.0323(8) 0.0427(9) 0.0341(8) 0.0106(7) 0.0141(7) 0.0096(7)
C2 0.0512(11) 0.0463(10) 0.0491(11) 0.0148(8) 0.0278(9) 0.0076(8)
C3 0.0625(13) 0.0611(12) 0.0494(11) 0.0156(10) 0.0351(10) 0.0119(10)
C4 0.0555(12) 0.0529(11) 0.0449(11) 0.0039(9) 0.0252(10) 0.0136(9)
C5 0.0569(13) 0.0409(10) 0.0566(12) 0.0105(9) 0.0243(10) 0.0075(9)
C6 0.0485(11) 0.0473(10) 0.0471(10) 0.0170(8) 0.0229(9) 0.0088(8)
C7 0.0338(9) 0.0405(9) 0.0343(8) 0.0106(7) 0.0149(7) 0.0056(7)
C8 0.0316(8) 0.0402(9) 0.0323(8) 0.0103(7) 0.0135(7) 0.0038(7)
C9 0.0306(8) 0.0413(8) 0.0322(8) 0.0124(7) 0.0134(7) 0.0053(7)
C10 0.0345(9) 0.0416(9) 0.0403(9) 0.0081(7) 0.0157(8) 0.0034(7)
C11 0.0484(13) 0.0811(17) 0.0923(19) 0.0214(15) 0.0397(14) -0.0079(12)
C12 0.0336(9) 0.0405(9) 0.0328(8) 0.0109(7) 0.0142(7) 0.0038(7)
C13 0.0653(15) 0.0908(18) 0.0744(16) 0.0269(14) 0.0468(14) 0.0403(14)
C14 0.0310(8) 0.0424(9) 0.0314(8) 0.0075(7) 0.0137(7) -0.0008(7)
C15 0.0486(11) 0.0471(10) 0.0445(10) 0.0170(8) 0.0156(9) 0.0061(8)
C16 0.0655(14) 0.0437(10) 0.0538(12) 0.0119(9) 0.0250(11) -0.0031(9)
C17 0.0528(13) 0.0621(13) 0.0413(10) 0.0046(9) 0.0145(10) -0.0155(10)
C18 0.0377(10) 0.0800(15) 0.0386(10) 0.0193(10) 0.0105(8) 0.0028(10)
C19 0.0380(10) 0.0570(11) 0.0382(9) 0.0184(8) 0.0187(8) 0.0089(8)
C20 0.0766(17) 0.0774(16) 0.0670(15) 0.0382(13) 0.0313(13) 0.0327(13)
O1 0.0433(8) 0.0786(10) 0.0527(8) 0.0151(7) 0.0249(7) -0.0111(7)
O2 0.0530(8) 0.0742(10) 0.0478(8) 0.0268(7) 0.0296(7) 0.0318(7)
O3 0.0444(9) 0.0968(13) 0.0474(9) -0.0086(8) 0.0143(7) -0.0123(8)
O4 0.0625(10) 0.0942(12) 0.0365(7) 0.0251(8) 0.0227(7) 0.0260(9)
N1 0.0316(7) 0.0411(8) 0.0366(7) 0.0072(6) 0.0170(6) 0.0032(6)
N2 0.0367(8) 0.0454(8) 0.0388(8) 0.0061(6) 0.0193(7) 0.0050(6)

loop_
_atom_type_symbol
_atom_type_description
_atom_type_scat_dispersion_real
_atom_type_scat_dispersion_imag
_atom_type_scat_source
C C 0.0033 0.0016 'International Tables Vol C Tables 4.2.6.8 and 6.1.1.4'
H H 0.0000 0.0000 'International Tables Vol C Tables 4.2.6.8 and 6.1.1.4'
N N 0.0061 0.0033 'International Tables Vol C Tables 4.2.6.8 and 6.1.1.4'
O O 0.0106 0.0060 'International Tables Vol C Tables 4.2.6.8 and 6.1.1.4'

loop_
_geom_angle_atom_site_label_1
_geom_angle_atom_site_label_2
_geom_angle_atom_site_label_3
_geom_angle
_geom_angle_site_symmetry_1
_geom_angle_site_symmetry_3
_geom_angle_publ_flag
C6 C1 C2 118.96(16) . . ?
C6 C1 C7 121.52(17) . . ?
C2 C1 C7 119.50(16) . . ?
C3 C2 C1 120.47(19) . . ?
C3 C2 H2 119.8 . . ?
C1 C2 H2 119.8 . . ?
C4 C3 C2 119.9(2) . . ?
C4 C3 H3 120.0 . . ?
C2 C3 H3 120.0 . . ?
C5 C4 C3 120.08(18) . . ?
C5 C4 H4 120.0 . . ?
C3 C4 H4 120.0 . . ?
C4 C5 C6 120.1(2) . . ?
C4 C5 H5 120.0 . . ?
C6 C5 H5 120.0 . . ?
C1 C6 C5 120.47(19) . . ?
C1 C6 H6 119.8 . . ?
C5 C6 H6 119.8 . . ?
N2 C7 C8 110.88(14) . . ?
N2 C7 C1 119.49(15) . . ?
C8 C7 C1 129.63(16) . . ?
C9 C8 C7 104.56(14) . . ?
C9 C8 C10 125.93(15) . . ?
C7 C8 C10 129.49(15) . . ?
N1 C9 C8 107.43(14) . . ?
N1 C9 C12 122.19(15) . . ?
C8 C9 C12 130.37(15) . . ?
O3 C10 O1 123.71(18) . . ?
O3 C10 C8 125.56(18) . . ?
O1 C10 C8 110.69(15) . . ?
O1 C11 H11A 109.5 . . ?
O1 C11 H11B 109.5 . . ?
H11A C11 H11B 109.5 . . ?
O1 C11 H11C 109.5 . . ?
H11A C11 H11C 109.5 . . ?
H11B C11 H11C 109.5 . . ?
O4 C12 O2 124.93(16) . . ?
O4 C12 C9 124.68(17) . . ?
O2 C12 C9 110.39(14) . . ?
O2 C13 H13A 109.5 . . ?
O2 C13 H13B 109.5 . . ?
H13A C13 H13B 109.5 . . ?
O2 C13 H13C 109.5 . . ?
H13A C13 H13C 109.5 . . ?
H13B C13 H13C 109.5 . . ?
C19 C14 C15 122.48(17) . . ?
C19 C14 N1 119.24(16) . . ?
C15 C14 N1 118.28(16) . . ?
C14 C15 C16 119.1(2) . . ?
C14 C15 H15 120.5 . . ?
C16 C15 H15 120.5 . . ?
C17 C16 C15 119.5(2) . . ?
C17 C16 H16 120.2 . . ?
C15 C16 H16 120.2 . . ?
C16 C17 C18 120.51(19) . . ?
C16 C17 H17 119.7 . . ?
C18 C17 H17 119.7 . . ?
C17 C18 C19 121.9(2) . . ?
C17 C18 H18 119.1 . . ?
C19 C18 H18 119.1 . . ?
C14 C19 C18 116.53(19) . . ?
C14 C19 C20 121.87(19) . . ?
C18 C19 C20 121.6(2) . . ?
C19 C20 H20A 109.5 . . ?
C19 C20 H20B 109.5 . . ?
H20A C20 H20B 109.5 . . ?
C19 C20 H20C 109.5 . . ?
H20A C20 H20C 109.5 . . ?
H20B C20 H20C 109.5 . . ?
C10 O1 C11 117.96(18) . . ?
C12 O2 C13 116.24(17) . . ?
C9 N1 N2 111.80(14) . . ?
C9 N1 C14 127.60(14) . . ?
N2 N1 C14 120.58(14) . . ?
C7 N2 N1 105.32(14) . . ?

loop_
_geom_bond_atom_site_label_1
_geom_bond_atom_site_label_2
_geom_bond_distance
_geom_bond_site_symmetry_2
_geom_bond_publ_flag
C1 C6 1.384(3) . ?
C1 C2 1.386(3) . ?
C1 C7 1.484(2) . ?
C2 C3 1.385(3) . ?
C2 H2 0.9300 . ?
C3 C4 1.378(3) . ?
C3 H3 0.9300 . ?
C4 C5 1.373(3) . ?
C4 H4 0.9300 . ?
C5 C6 1.386(3) . ?
C5 H5 0.9300 . ?
C6 H6 0.9300 . ?
C7 N2 1.335(2) . ?
C7 C8 1.422(2) . ?
C8 C9 1.386(2) . ?
C8 C10 1.471(2) . ?
C9 N1 1.346(2) . ?
C9 C12 1.490(2) . ?
C10 O3 1.192(2) . ?
C10 O1 1.326(2) . ?
C11 O1 1.441(3) . ?
C11 H11A 0.9600 . ?
C11 H11B 0.9600 . ?
C11 H11C 0.9600 . ?
C12 O4 1.189(2) . ?
C12 O2 1.323(2) . ?
C13 O2 1.454(2) . ?
C13 H13A 0.9600 . ?
C13 H13B 0.9600 . ?
C13 H13C 0.9600 . ?
C14 C19 1.387(3) . ?
C14 C15 1.389(3) . ?
C14 N1 1.439(2) . ?
C15 C16 1.389(3) . ?
C15 H15 0.9300 . ?
C16 C17 1.375(4) . ?
C16 H16 0.9300 . ?
C17 C18 1.375(3) . ?
C17 H17 0.9300 . ?
C18 C19 1.395(3) . ?
C18 H18 0.9300 . ?
C19 C20 1.493(3) . ?
C20 H20A 0.9600 . ?
C20 H20B 0.9600 . ?
C20 H20C 0.9600 . ?
N1 N2 1.3682(19) . ?

loop_
_geom_torsion_atom_site_label_1
_geom_torsion_atom_site_label_2
_geom_torsion_atom_site_label_3
_geom_torsion_atom_site_label_4
_geom_torsion
_geom_torsion_site_symmetry_1
_geom_torsion_site_symmetry_2
_geom_torsion_site_symmetry_3
_geom_torsion_site_symmetry_4
_geom_torsion_publ_flag
C6 C1 C2 C3 -0.2(3) . . . . ?
C7 C1 C2 C3 -178.90(19) . . . . ?
C1 C2 C3 C4 0.5(3) . . . . ?
C2 C3 C4 C5 -0.7(4) . . . . ?
C3 C4 C5 C6 0.5(3) . . . . ?
C2 C1 C6 C5 0.0(3) . . . . ?
C7 C1 C6 C5 178.67(18) . . . . ?
C4 C5 C6 C1 -0.1(3) . . . . ?
C6 C1 C7 N2 -134.9(2) . . . . ?
C2 C1 C7 N2 43.7(3) . . . . ?
C6 C1 C7 C8 44.9(3) . . . . ?
C2 C1 C7 C8 -136.4(2) . . . . ?
N2 C7 C8 C9 0.0(2) . . . . ?
C1 C7 C8 C9 -179.88(18) . . . . ?
N2 C7 C8 C10 -178.58(18) . . . . ?
C1 C7 C8 C10 1.6(3) . . . . ?
C7 C8 C9 N1 0.0(2) . . . . ?
C10 C8 C9 N1 178.57(17) . . . . ?
C7 C8 C9 C12 179.61(18) . . . . ?
C10 C8 C9 C12 -1.8(3) . . . . ?
C9 C8 C10 O3 -153.1(2) . . . . ?
C7 C8 C10 O3 25.2(3) . . . . ?
C9 C8 C10 O1 24.6(3) . . . . ?
C7 C8 C10 O1 -157.18(19) . . . . ?
N1 C9 C12 O4 60.6(3) . . . . ?
C8 C9 C12 O4 -119.0(2) . . . . ?
N1 C9 C12 O2 -118.93(19) . . . . ?
C8 C9 C12 O2 61.5(2) . . . . ?
C19 C14 C15 C16 -0.1(3) . . . . ?
N1 C14 C15 C16 -179.01(17) . . . . ?
C14 C15 C16 C17 -0.6(3) . . . . ?
C15 C16 C17 C18 0.7(3) . . . . ?
C16 C17 C18 C19 -0.1(3) . . . . ?
C15 C14 C19 C18 0.7(3) . . . . ?
N1 C14 C19 C18 179.59(16) . . . . ?
C15 C14 C19 C20 -178.23(19) . . . . ?
N1 C14 C19 C20 0.7(3) . . . . ?
C17 C18 C19 C14 -0.6(3) . . . . ?
C17 C18 C19 C20 178.3(2) . . . . ?
O3 C10 O1 C11 3.7(3) . . . . ?
C8 C10 O1 C11 -173.9(2) . . . . ?
O4 C12 O2 C13 10.3(3) . . . . ?
C9 C12 O2 C13 -170.16(18) . . . . ?
C8 C9 N1 N2 0.1(2) . . . . ?
C12 C9 N1 N2 -179.58(16) . . . . ?
C8 C9 N1 C14 178.39(17) . . . . ?
C12 C9 N1 C14 -1.3(3) . . . . ?
C19 C14 N1 C9 -108.1(2) . . . . ?
C15 C14 N1 C9 70.9(2) . . . . ?
C19 C14 N1 N2 70.0(2) . . . . ?
C15 C14 N1 N2 -110.98(19) . . . . ?
C8 C7 N2 N1 0.1(2) . . . . ?
C1 C7 N2 N1 179.96(15) . . . . ?
C9 N1 N2 C7 -0.1(2) . . . . ?
C14 N1 N2 C7 -178.54(16) . . . . ?
